data_7715958
loop_
_publ_author_name
'Cui, Luxia'
'Furuta, Ryoji'
'Harada, Takunori'
'Konta, Takeru'
'Hoshino, Yu'
'Ono, Toshikazu'

_publ_section_title
;
 Simultaneous discovery of chiral and achiral dyes: elucidating the
 optical functions of helical and flag-hinged boron tetradentate
 complexes.
;
_journal_issue 21
_journal_name_full 'Dalton transactions (Cambridge, England : 2003)'
_journal_page_first 9183
_journal_page_last 9191
_journal_paper_doi 10.1039/d4dt01172d
_journal_volume 53
_journal_year 2024
_chemical_formula_moiety 'C24 H14 B4 Br2 F6 N6 O3'
_chemical_formula_sum 'C24 H14 B4 Br2 F6 N6 O3'
_chemical_formula_weight 751.47
_space_group_crystal_system triclinic
_space_group_IT_number 2
_space_group_name_Hall '-P 1'
_space_group_name_H-M_alt 'P -1'
_atom_sites_solution_hydrogens geom
_atom_sites_solution_primary dual
_audit_creation_date 2022-11-08
_audit_creation_method
;
Olex2 1.2
(compiled 2018.05.29 svn.r3508 for OlexSys, GUI svn.r5506)
;
_audit_update_record
;
2023-12-28 deposited with the CCDC.	2024-05-06 downloaded from the CCDC.
;
_cell_angle_alpha 91.309(14)
_cell_angle_beta 91.058(14)
_cell_angle_gamma 99.216(13)
_cell_formula_units_Z 2
_cell_length_a 8.1074(11)
_cell_length_b 10.5772(17)
_cell_length_c 15.807(3)
_cell_measurement_reflns_used 1078
_cell_measurement_temperature 123
_cell_measurement_theta_max 23.2870
_cell_measurement_theta_min 2.8140
_cell_volume 1337.3(4)
_computing_cell_refinement 'CrysAlisPro 1.171.39.32e (Rigaku OD, 2017)'
_computing_data_collection 'CrysAlisPro 1.171.39.32e (Rigaku OD, 2017)'
_computing_data_reduction 'CrysAlisPro 1.171.39.32e (Rigaku OD, 2017)'
_computing_molecular_graphics 'Olex2 (Dolomanov et al., 2009)'
_computing_publication_material 'Olex2 (Dolomanov et al., 2009)'
_computing_structure_refinement 'ShelXL (Sheldrick, 2015)'
_computing_structure_solution 'ShelXT (Sheldrick, 2015)'
_diffrn_ambient_temperature 123
_diffrn_detector 'CCD plate'
_diffrn_measured_fraction_theta_full 0.999
_diffrn_measured_fraction_theta_max 0.999
_diffrn_measurement_details
;
List of Runs (angles in degrees, time in seconds):

  # Type    Start    End  Width  t~exp~   \w     \q     \k     \f   Frames
#--------------------------------------------------------------------------
  1  \w    -74.00 119.00   1.00   76.10    --   30.00  54.00 120.00  193
  2  \w    -74.00 119.00   1.00   76.10    --   30.00  54.00   0.00  193
  3  \w      7.00  34.00   1.00   76.10    --   30.00  54.00   0.00   27
  4  \w    -70.00  31.00   1.00   76.10    --   30.00  54.00-120.00  101
;
_diffrn_measurement_device 'two-circle diffractometer'
_diffrn_measurement_device_type 'XtaLAB Mini (JP)'
_diffrn_measurement_method '\w scans'
_diffrn_orient_matrix_type 'CrysAlisPro convention (1999,Acta A55,543-557)'
_diffrn_orient_matrix_UB_11 0.0878258000
_diffrn_orient_matrix_UB_12 0.0094745000
_diffrn_orient_matrix_UB_13 0.0070333000
_diffrn_orient_matrix_UB_21 -0.0113084000
_diffrn_orient_matrix_UB_22 0.0130593000
_diffrn_orient_matrix_UB_23 0.0435360000
_diffrn_orient_matrix_UB_31 -0.0042935000
_diffrn_orient_matrix_UB_32 -0.0660166000
_diffrn_orient_matrix_UB_33 0.0084131000
_diffrn_radiation_monochromator graphite
_diffrn_radiation_probe x-ray
_diffrn_radiation_type MoK\a
_diffrn_radiation_wavelength 0.71073
_diffrn_reflns_av_R_equivalents 0.1101
_diffrn_reflns_av_unetI/netI 0.1811
_diffrn_reflns_Laue_measured_fraction_full 0.999
_diffrn_reflns_Laue_measured_fraction_max 0.999
_diffrn_reflns_limit_h_max 10
_diffrn_reflns_limit_h_min -10
_diffrn_reflns_limit_k_max 13
_diffrn_reflns_limit_k_min -13
_diffrn_reflns_limit_l_max 18
_diffrn_reflns_limit_l_min -19
_diffrn_reflns_number 12044
_diffrn_reflns_point_group_measured_fraction_full 0.999
_diffrn_reflns_point_group_measured_fraction_max 0.999
_diffrn_reflns_theta_full 25.242
_diffrn_reflns_theta_max 26.370
_diffrn_reflns_theta_min 2.578
_diffrn_source 'fine-focus sealed X-ray tube'
_diffrn_source_type 'Enhance (Mo) X-ray Source'
_exptl_absorpt_coefficient_mu 3.116
_exptl_absorpt_correction_T_max 1.00000
_exptl_absorpt_correction_T_min 0.80877
_exptl_absorpt_correction_type multi-scan
_exptl_absorpt_process_details
;
CrysAlisPro 1.171.39.32e (Rigaku Oxford Diffraction, 2017)
Empirical absorption correction using spherical harmonics,
 implemented in SCALE3 ABSPACK scaling algorithm.
;
_exptl_crystal_colour yellow
_exptl_crystal_colour_primary yellow
_exptl_crystal_density_diffrn 1.866
_exptl_crystal_description plate
_exptl_crystal_F_000 736
_exptl_crystal_size_max 0.3
_exptl_crystal_size_mid 0.2
_exptl_crystal_size_min 0.05
_refine_diff_density_max 1.421
_refine_diff_density_min -0.705
_refine_diff_density_rms 0.127
_refine_ls_extinction_method none
_refine_ls_goodness_of_fit_ref 0.987
_refine_ls_hydrogen_treatment constr
_refine_ls_matrix_type full
_refine_ls_number_parameters 406
_refine_ls_number_reflns 5464
_refine_ls_number_restraints 0
_refine_ls_restrained_S_all 0.987
_refine_ls_R_factor_all 0.1673
_refine_ls_R_factor_gt 0.0756
_refine_ls_shift/su_max 0.000
_refine_ls_shift/su_mean 0.000
_refine_ls_structure_factor_coef Fsqd
_refine_ls_weighting_details 'w=1/[\s^2^(Fo^2^)+(0.0432P)^2^] where P=(Fo^2^+2Fc^2^)/3'
_refine_ls_weighting_scheme calc
_refine_ls_wR_factor_gt 0.1404
_refine_ls_wR_factor_ref 0.1877
_reflns_Friedel_coverage 0.000
_reflns_number_gt 2623
_reflns_number_total 5464
_reflns_threshold_expression 'I > 2\s(I)'
_cod_data_source_file d4dt01172d2.cif
_cod_data_source_block furuta004
_cod_depositor_comments 'Adding full bibliography for 7715954--7715958.cif.'
_cod_database_code 7715958
_shelx_shelxl_version_number 2017/1
_chemical_oxdiff_formula 'H B C N O F Cl Br'
_chemical_oxdiff_usercomment p-Br-BOAPH-dimer-BOB
_shelx_space_group_comment
;
The symmetry employed for this shelxl refinement is uniquely defined
by the following loop, which should always be used as a source of
symmetry information in preference to the above space-group names.
They are only intended as comments.
;
_shelx_estimated_absorpt_t_max 0.860
_shelx_estimated_absorpt_t_min 0.455
_reflns_odcompleteness_completeness 99.89
_reflns_odcompleteness_iscentric 1
_reflns_odcompleteness_theta 26.32
_olex2_refinement_description
;
1. Fixed Uiso
 At 1.2 times of:
  All C(H) groups
2.a Aromatic/amide H refined with riding coordinates:
 C1(H1), C2(H2), C4(H4), C5(H5), C9(H9), C10(H10), C11(H11), C14(H14),
 C15(H15), C16(H16), C20(H20), C21(H21), C23(H23), C24(H24)
;
_olex2_submission_special_instructions 'No special instructions were received'
_oxdiff_exptl_absorpt_empirical_details
;
Empirical correction (ABSPACK) includes:
- Absorption correction using spherical harmonics
- Frame scaling
;
_oxdiff_exptl_absorpt_empirical_full_max 1.198
_oxdiff_exptl_absorpt_empirical_full_min 0.814

loop_
_space_group_symop_operation_xyz
'x, y, z'
'-x, -y, -z'

loop_
_atom_site_label
_atom_site_type_symbol
_atom_site_fract_x
_atom_site_fract_y
_atom_site_fract_z
_atom_site_U_iso_or_equiv
_atom_site_adp_type
_atom_site_occupancy
_atom_site_site_symmetry_order
_atom_site_calc_flag
_atom_site_refinement_flags_posn
_atom_site_refinement_flags_adp
_atom_site_refinement_flags_occupancy
_atom_site_disorder_assembly
_atom_site_disorder_group
Br1 Br -0.05989(10) 0.81524(10) 0.08826(7) 0.0487(3) Uani 1 1 d . . . . .
Br2 Br 0.24596(11) 0.64854(10) -0.04912(7) 0.0496(3) Uani 1 1 d . . . . .
F1 F 0.4312(5) 0.2933(4) 0.4564(3) 0.0364(13) Uani 1 1 d . . . . .
F2 F 0.6121(5) 0.2001(4) 0.3783(3) 0.0374(13) Uani 1 1 d . . . . .
F3 F 0.9093(5) 0.6330(4) 0.2792(3) 0.0363(12) Uani 1 1 d . . . . .
F4 F 0.6247(5) 0.8937(4) 0.4087(3) 0.0347(12) Uani 1 1 d . . . . .
F5 F 0.9197(6) 1.2790(4) 0.2512(3) 0.0408(13) Uani 1 1 d . . . . .
F6 F 1.0334(5) 1.1545(5) 0.1575(3) 0.0445(14) Uani 1 1 d . . . . .
O1 O 0.4499(6) 0.3336(5) 0.3069(4) 0.0345(15) Uani 1 1 d . . . . .
O2 O 0.6828(6) 0.7387(5) 0.3099(4) 0.0339(15) Uani 1 1 d . . . . .
O3 O 0.7378(6) 1.1157(5) 0.1764(4) 0.0344(15) Uani 1 1 d . . . . .
N1 N 0.6495(7) 0.5027(6) 0.3214(4) 0.0276(17) Uani 1 1 d . . . . .
N2 N 0.6634(7) 0.4353(6) 0.3951(4) 0.0290(17) Uani 1 1 d . . . . .
N3 N 0.8191(7) 0.6269(6) 0.4238(4) 0.0254(16) Uani 1 1 d . . . . .
N4 N 0.9218(7) 0.8947(6) 0.3768(4) 0.0297(17) Uani 1 1 d . . . . .
N5 N 0.8995(7) 1.0509(6) 0.2815(5) 0.0329(18) Uani 1 1 d . . . . .
N6 N 0.7417(7) 0.9744(6) 0.2770(4) 0.0278(17) Uani 1 1 d . . . . .
C1 C 0.2995(10) 0.4390(8) 0.1665(6) 0.039(2) Uani 1 1 d . . . . .
H1 H 0.234456 0.373312 0.197158 0.047 Uiso 1 1 calc R . . . .
C2 C 0.2350(11) 0.4841(9) 0.0945(6) 0.046(3) Uani 1 1 d . . . . .
H2 H 0.125194 0.449205 0.075127 0.055 Uiso 1 1 calc R . . . .
C3 C 0.3302(11) 0.5813(9) 0.0494(6) 0.039(2) Uani 1 1 d . . . . .
C4 C 0.4940(11) 0.6305(8) 0.0772(6) 0.037(2) Uani 1 1 d . . . . .
H4 H 0.560070 0.695680 0.046616 0.044 Uiso 1 1 calc R . . . .
C5 C 0.5571(10) 0.5838(8) 0.1483(6) 0.038(2) Uani 1 1 d . . . . .
H5 H 0.668553 0.615986 0.166466 0.045 Uiso 1 1 calc R . . . .
C6 C 0.4618(9) 0.4902(8) 0.1945(5) 0.030(2) Uani 1 1 d . . . . .
C7 C 0.5232(9) 0.4429(7) 0.2740(6) 0.030(2) Uani 1 1 d . . . . .
C8 C 0.7521(9) 0.5106(8) 0.4555(6) 0.027(2) Uani 1 1 d . . . . .
C9 C 0.7828(9) 0.4789(8) 0.5390(6) 0.033(2) Uani 1 1 d . . . . .
H9 H 0.734224 0.398429 0.560226 0.039 Uiso 1 1 calc R . . . .
C10 C 0.8857(9) 0.5675(8) 0.5902(6) 0.032(2) Uani 1 1 d . . . . .
H10 H 0.906040 0.548600 0.647566 0.038 Uiso 1 1 calc R . . . .
C11 C 0.9607(9) 0.6860(7) 0.5577(5) 0.0257(19) Uani 1 1 d . . . . .
H11 H 1.035127 0.745144 0.592114 0.031 Uiso 1 1 calc R . . . .
C12 C 0.9240(8) 0.7146(8) 0.4752(6) 0.026(2) Uani 1 1 d . . . . .
C13 C 1.0059(9) 0.8357(7) 0.4365(5) 0.028(2) Uani 1 1 d . . . . .
C14 C 1.1700(8) 0.8830(7) 0.4573(5) 0.028(2) Uani 1 1 d . . . . .
H14 H 1.228873 0.840894 0.497623 0.034 Uiso 1 1 calc R . . . .
C15 C 1.2518(9) 0.9961(8) 0.4179(6) 0.032(2) Uani 1 1 d . . . . .
H15 H 1.363171 1.031859 0.434201 0.038 Uiso 1 1 calc R . . . .
C16 C 1.1671(9) 1.0537(7) 0.3552(5) 0.029(2) Uani 1 1 d . . . . .
H16 H 1.221452 1.124635 0.325050 0.035 Uiso 1 1 calc R . . . .
C17 C 0.9983(9) 1.0024(7) 0.3389(6) 0.029(2) Uani 1 1 d . . . . .
C18 C 0.6567(9) 1.0132(8) 0.2160(5) 0.027(2) Uani 1 1 d . . . . .
C19 C 0.4846(9) 0.9638(7) 0.1863(5) 0.0266(19) Uani 1 1 d . . . . .
C20 C 0.3866(9) 0.8631(7) 0.2260(6) 0.032(2) Uani 1 1 d . . . . .
H20 H 0.430409 0.824457 0.273295 0.039 Uiso 1 1 calc R . . . .
C21 C 0.2245(9) 0.8191(8) 0.1964(6) 0.035(2) Uani 1 1 d . . . . .
H21 H 0.156023 0.752162 0.224403 0.042 Uiso 1 1 calc R . . . .
C22 C 0.1647(9) 0.8724(8) 0.1273(6) 0.034(2) Uani 1 1 d . . . . .
C23 C 0.2594(10) 0.9707(9) 0.0854(6) 0.050(3) Uani 1 1 d . . . . .
H23 H 0.214866 1.007264 0.037420 0.060 Uiso 1 1 calc R . . . .
C24 C 0.4211(10) 1.0150(9) 0.1149(6) 0.044(3) Uani 1 1 d . . . . .
H24 H 0.489119 1.081023 0.085927 0.053 Uiso 1 1 calc R . . . .
B1 B 0.5361(11) 0.3075(9) 0.3898(7) 0.030(2) Uani 1 1 d . . . . .
B2 B 0.7697(11) 0.6377(8) 0.3278(6) 0.026(2) Uani 1 1 d . . . . .
B3 B 0.7274(10) 0.8640(10) 0.3455(7) 0.030(2) Uani 1 1 d . . . . .
B4 B 0.9116(12) 1.1584(10) 0.2148(8) 0.038(3) Uani 1 1 d . . . . .

loop_
_atom_site_aniso_label
_atom_site_aniso_U_11
_atom_site_aniso_U_22
_atom_site_aniso_U_33
_atom_site_aniso_U_23
_atom_site_aniso_U_13
_atom_site_aniso_U_12
Br1 0.0190(4) 0.0614(7) 0.0618(8) 0.0115(6) -0.0066(4) -0.0060(5)
Br2 0.0382(5) 0.0568(7) 0.0545(8) 0.0123(5) -0.0046(5) 0.0089(5)
F1 0.020(2) 0.032(3) 0.058(4) 0.002(2) 0.007(2) 0.002(2)
F2 0.023(2) 0.027(3) 0.061(4) 0.005(2) -0.003(2) -0.002(2)
F3 0.020(2) 0.034(3) 0.052(4) 0.004(2) 0.002(2) -0.004(2)
F4 0.020(2) 0.043(3) 0.040(3) 0.007(2) 0.002(2) 0.002(2)
F5 0.036(3) 0.023(3) 0.061(4) 0.007(3) -0.003(2) -0.004(2)
F6 0.020(2) 0.050(3) 0.060(4) 0.005(3) 0.004(2) -0.008(2)
O1 0.025(3) 0.027(3) 0.049(4) 0.008(3) -0.007(3) -0.004(3)
O2 0.029(3) 0.018(3) 0.053(4) 0.004(3) -0.012(3) -0.001(3)
O3 0.025(3) 0.031(3) 0.042(4) 0.007(3) -0.006(3) -0.013(3)
N1 0.018(3) 0.023(4) 0.040(5) -0.003(3) -0.002(3) -0.001(3)
N2 0.019(3) 0.032(4) 0.032(5) 0.007(4) -0.006(3) -0.008(3)
N3 0.012(3) 0.019(4) 0.043(5) -0.001(3) -0.003(3) -0.004(3)
N4 0.015(3) 0.026(4) 0.045(5) -0.002(4) -0.002(3) -0.002(3)
N5 0.013(3) 0.030(4) 0.053(5) 0.015(4) -0.007(3) -0.004(3)
N6 0.010(3) 0.023(4) 0.048(5) 0.003(3) -0.003(3) -0.005(3)
C1 0.025(4) 0.036(5) 0.054(7) 0.014(5) -0.010(4) -0.005(4)
C2 0.026(4) 0.054(7) 0.053(7) 0.010(5) -0.004(4) -0.007(5)
C3 0.040(5) 0.039(6) 0.037(6) -0.003(5) 0.003(4) 0.003(5)
C4 0.039(5) 0.028(5) 0.042(6) 0.003(5) -0.002(4) -0.003(4)
C5 0.027(4) 0.040(6) 0.042(6) 0.004(5) 0.004(4) -0.011(4)
C6 0.023(4) 0.036(5) 0.029(6) -0.003(4) -0.007(4) 0.000(4)
C7 0.017(4) 0.020(4) 0.049(6) -0.001(4) 0.002(4) -0.004(4)
C8 0.013(3) 0.028(5) 0.040(6) 0.006(4) 0.000(4) 0.005(4)
C9 0.018(4) 0.026(5) 0.053(7) 0.013(4) -0.001(4) -0.002(4)
C10 0.022(4) 0.037(5) 0.038(6) -0.005(4) -0.001(4) 0.012(4)
C11 0.020(4) 0.021(4) 0.036(6) -0.004(4) 0.001(4) 0.001(4)
C12 0.011(3) 0.026(4) 0.040(6) -0.005(4) 0.006(3) 0.004(3)
C13 0.025(4) 0.015(4) 0.045(6) -0.003(4) -0.003(4) 0.004(4)
C14 0.014(4) 0.023(4) 0.048(6) 0.009(4) 0.001(4) 0.005(3)
C15 0.013(4) 0.028(5) 0.053(6) -0.002(4) -0.002(4) -0.001(4)
C16 0.017(4) 0.021(4) 0.046(6) 0.004(4) 0.000(4) -0.007(4)
C17 0.023(4) 0.016(4) 0.046(6) -0.004(4) 0.004(4) 0.003(4)
C18 0.017(4) 0.033(5) 0.031(5) -0.001(4) -0.005(4) 0.005(4)
C19 0.025(4) 0.023(4) 0.030(5) 0.006(4) 0.008(4) -0.002(4)
C20 0.025(4) 0.022(5) 0.049(6) 0.003(4) 0.003(4) -0.001(4)
C21 0.014(4) 0.029(5) 0.060(7) 0.001(5) 0.002(4) -0.002(4)
C22 0.020(4) 0.040(5) 0.044(6) 0.009(5) 0.006(4) 0.004(4)
C23 0.024(4) 0.060(7) 0.061(8) 0.027(6) -0.010(4) -0.012(5)
C24 0.023(4) 0.041(6) 0.063(7) 0.023(5) -0.005(4) -0.012(4)
B1 0.018(4) 0.017(5) 0.053(8) -0.003(5) 0.001(5) -0.003(4)
B2 0.022(4) 0.014(5) 0.039(7) 0.004(4) -0.009(4) -0.006(4)
B3 0.015(4) 0.035(6) 0.040(7) 0.001(5) 0.006(4) 0.006(4)
B4 0.031(5) 0.027(6) 0.055(8) 0.004(5) -0.011(5) -0.003(5)

loop_
_atom_type_symbol
_atom_type_description
_atom_type_scat_dispersion_real
_atom_type_scat_dispersion_imag
_atom_type_scat_source
C C 0.0033 0.0016 'International Tables Vol C Tables 4.2.6.8 and 6.1.1.4'
H H 0.0000 0.0000 'International Tables Vol C Tables 4.2.6.8 and 6.1.1.4'
B B 0.0013 0.0007 'International Tables Vol C Tables 4.2.6.8 and 6.1.1.4'
Br Br -0.2901 2.4595 'International Tables Vol C Tables 4.2.6.8 and 6.1.1.4'
F F 0.0171 0.0103 'International Tables Vol C Tables 4.2.6.8 and 6.1.1.4'
N N 0.0061 0.0033 'International Tables Vol C Tables 4.2.6.8 and 6.1.1.4'
O O 0.0106 0.0060 'International Tables Vol C Tables 4.2.6.8 and 6.1.1.4'

loop_
_geom_angle_atom_site_label_1
_geom_angle_atom_site_label_2
_geom_angle_atom_site_label_3
_geom_angle
_geom_angle_site_symmetry_1
_geom_angle_site_symmetry_3
_geom_angle_publ_flag
C7 O1 B1 111.2(6) . . ?
B2 O2 B3 123.4(6) . . ?
C18 O3 B4 111.3(7) . . ?
N2 N1 B2 110.1(6) . . ?
C7 N1 N2 109.5(6) . . ?
C7 N1 B2 139.3(7) . . ?
N1 N2 B1 109.1(6) . . ?
C8 N2 N1 110.9(6) . . ?
C8 N2 B1 137.8(8) . . ?
C8 N3 C12 119.4(7) . . ?
C8 N3 B2 111.9(6) . . ?
C12 N3 B2 128.6(6) . . ?
C13 N4 B3 129.8(7) . . ?
C17 N4 C13 120.6(6) . . ?
C17 N4 B3 109.4(7) . . ?
N6 N5 B4 110.5(6) . . ?
C17 N5 N6 109.6(6) . . ?
C17 N5 B4 139.7(7) . . ?
N5 N6 B3 111.0(6) . . ?
C18 N6 N5 108.6(6) . . ?
C18 N6 B3 140.3(6) . . ?
C2 C1 H1 120.2 . . ?
C2 C1 C6 119.6(8) . . ?
C6 C1 H1 120.2 . . ?
C1 C2 H2 119.8 . . ?
C1 C2 C3 120.4(8) . . ?
C3 C2 H2 119.8 . . ?
C2 C3 Br2 122.0(7) . . ?
C2 C3 C4 119.7(8) . . ?
C4 C3 Br2 118.3(7) . . ?
C3 C4 H4 120.3 . . ?
C5 C4 C3 119.4(8) . . ?
C5 C4 H4 120.3 . . ?
C4 C5 H5 119.4 . . ?
C4 C5 C6 121.2(8) . . ?
C6 C5 H5 119.4 . . ?
C1 C6 C7 117.7(7) . . ?
C5 C6 C1 119.8(8) . . ?
C5 C6 C7 122.5(7) . . ?
O1 C7 C6 121.7(7) . . ?
N1 C7 O1 113.0(7) . . ?
N1 C7 C6 125.3(7) . . ?
N2 C8 N3 110.9(7) . . ?
N2 C8 C9 127.3(7) . . ?
N3 C8 C9 121.8(7) . . ?
C8 C9 H9 120.8 . . ?
C10 C9 C8 118.5(8) . . ?
C10 C9 H9 120.8 . . ?
C9 C10 H10 119.8 . . ?
C9 C10 C11 120.5(8) . . ?
C11 C10 H10 119.8 . . ?
C10 C11 H11 120.5 . . ?
C12 C11 C10 119.1(7) . . ?
C12 C11 H11 120.5 . . ?
N3 C12 C13 117.9(7) . . ?
C11 C12 N3 120.7(7) . . ?
C11 C12 C13 121.2(7) . . ?
N4 C13 C12 120.4(7) . . ?
N4 C13 C14 120.2(7) . . ?
C14 C13 C12 119.3(7) . . ?
C13 C14 H14 120.1 . . ?
C13 C14 C15 119.7(7) . . ?
C15 C14 H14 120.1 . . ?
C14 C15 H15 120.1 . . ?
C16 C15 C14 119.8(7) . . ?
C16 C15 H15 120.1 . . ?
C15 C16 H16 121.4 . . ?
C15 C16 C17 117.3(7) . . ?
C17 C16 H16 121.4 . . ?
N4 C17 C16 122.2(8) . . ?
N5 C17 N4 114.1(7) . . ?
N5 C17 C16 123.6(7) . . ?
O3 C18 C19 116.9(7) . . ?
N6 C18 O3 113.9(6) . . ?
N6 C18 C19 129.1(8) . . ?
C20 C19 C18 121.5(8) . . ?
C24 C19 C18 119.3(7) . . ?
C24 C19 C20 119.1(7) . . ?
C19 C20 H20 120.0 . . ?
C21 C20 C19 120.0(8) . . ?
C21 C20 H20 120.0 . . ?
C20 C21 H21 120.2 . . ?
C22 C21 C20 119.6(8) . . ?
C22 C21 H21 120.2 . . ?
C21 C22 Br1 119.7(6) . . ?
C21 C22 C23 122.0(8) . . ?
C23 C22 Br1 118.3(7) . . ?
C22 C23 H23 120.8 . . ?
C22 C23 C24 118.5(9) . . ?
C24 C23 H23 120.8 . . ?
C19 C24 C23 120.7(8) . . ?
C19 C24 H24 119.6 . . ?
C23 C24 H24 119.6 . . ?
F1 B1 F2 110.9(7) . . ?
F1 B1 O1 113.4(7) . . ?
F1 B1 N2 113.0(7) . . ?
F2 B1 O1 108.8(7) . . ?
F2 B1 N2 113.1(6) . . ?
O1 B1 N2 96.9(6) . . ?
F3 B2 O2 114.9(7) . . ?
F3 B2 N1 109.6(7) . . ?
F3 B2 N3 109.0(6) . . ?
O2 B2 N1 111.5(6) . . ?
O2 B2 N3 114.9(8) . . ?
N3 B2 N1 95.2(6) . . ?
F4 B3 O2 114.4(7) . . ?
F4 B3 N4 110.6(7) . . ?
F4 B3 N6 108.5(7) . . ?
O2 B3 N4 112.7(7) . . ?
O2 B3 N6 113.7(7) . . ?
N6 B3 N4 95.5(6) . . ?
F5 B4 O3 109.1(8) . . ?
F5 B4 N5 112.9(9) . . ?
F6 B4 F5 111.7(8) . . ?
F6 B4 O3 112.3(8) . . ?
F6 B4 N5 114.2(8) . . ?
O3 B4 N5 95.6(6) . . ?

loop_
_geom_bond_atom_site_label_1
_geom_bond_atom_site_label_2
_geom_bond_distance
_geom_bond_site_symmetry_2
_geom_bond_publ_flag
Br1 C22 1.911(8) . ?
Br2 C3 1.889(9) . ?
F1 B1 1.361(11) . ?
F2 B1 1.386(10) . ?
F3 B2 1.386(10) . ?
F4 B3 1.374(10) . ?
F5 B4 1.378(11) . ?
F6 B4 1.357(12) . ?
O1 C7 1.333(9) . ?
O1 B1 1.524(11) . ?
O2 B2 1.402(10) . ?
O2 B3 1.417(11) . ?
O3 C18 1.348(9) . ?
O3 B4 1.520(10) . ?
N1 N2 1.391(9) . ?
N1 C7 1.324(9) . ?
N1 B2 1.594(10) . ?
N2 C8 1.349(10) . ?
N2 B1 1.564(10) . ?
N3 C8 1.373(10) . ?
N3 C12 1.389(9) . ?
N3 B2 1.575(11) . ?
N4 C13 1.373(10) . ?
N4 C17 1.364(10) . ?
N4 B3 1.624(10) . ?
N5 N6 1.399(8) . ?
N5 C17 1.361(10) . ?
N5 B4 1.560(12) . ?
N6 C18 1.287(10) . ?
N6 B3 1.603(12) . ?
C1 H1 0.9500 . ?
C1 C2 1.370(12) . ?
C1 C6 1.401(10) . ?
C2 H2 0.9500 . ?
C2 C3 1.400(12) . ?
C3 C4 1.405(11) . ?
C4 H4 0.9500 . ?
C4 C5 1.361(12) . ?
C5 H5 0.9500 . ?
C5 C6 1.386(11) . ?
C6 C7 1.470(11) . ?
C8 C9 1.397(11) . ?
C9 H9 0.9500 . ?
C9 C10 1.386(11) . ?
C10 H10 0.9500 . ?
C10 C11 1.414(11) . ?
C11 H11 0.9500 . ?
C11 C12 1.384(11) . ?
C12 C13 1.494(11) . ?
C13 C14 1.376(10) . ?
C14 H14 0.9500 . ?
C14 C15 1.433(11) . ?
C15 H15 0.9500 . ?
C15 C16 1.400(11) . ?
C16 H16 0.9500 . ?
C16 C17 1.406(10) . ?
C18 C19 1.473(10) . ?
C19 C20 1.392(11) . ?
C19 C24 1.388(11) . ?
C20 H20 0.9500 . ?
C20 C21 1.391(10) . ?
C21 H21 0.9500 . ?
C21 C22 1.358(11) . ?
C22 C23 1.379(11) . ?
C23 H23 0.9500 . ?
C23 C24 1.388(10) . ?
C24 H24 0.9500 . ?
